data_7100711
loop_
_publ_author_name
'Leslie D. Field'
'Glen Berenger Deacon'
'Cameron Jones'
'Peter Junk'
'Danielle L. Kay'
'Anthony F. Masters'
'A.F. Richards'

_publ_section_title
;
Dinuclear alkynyllanthanoid(II) dications with
tri-tert-butyldiphospha-cyclopentadienyl or pentaphenylcyclopentadienyl
counter ions.
;
_journal_name_full 'Chemical Communications'
_journal_paper_doi 10.1039/b514358f
_journal_year 2006
_chemical_formula_sum 'C94 H76 O2 Yb2'
_chemical_formula_weight 1583.72
_chemical_name_common ybph51
_space_group_IT_number 2
_symmetry_cell_setting triclinic
_symmetry_space_group_name_Hall '-P 1'
_symmetry_space_group_name_H-M 'P -1'
_cell_angle_alpha 116.42(1)
_cell_angle_beta 99.74(1)
_cell_angle_gamma 102.07(1)
_cell_formula_units_Z 1
_cell_length_a 12.4427(2)
_cell_length_b 13.1004(1)
_cell_length_c 13.3179(2)
_cell_measurement_temperature 123(2)
_cell_volume 1814.0(2)
_diffrn_ambient_temperature 123(2)
_exptl_crystal_density_diffrn 1.450
_cod_database_code 7100711

loop_
_symmetry_equiv_pos_as_xyz
'x, y, z'
'-x, -y, -z'

loop_
_atom_site_label
_atom_site_type_symbol
_atom_site_fract_x
_atom_site_fract_y
_atom_site_fract_z
_atom_site_U_iso_or_equiv
_atom_site_adp_type
_atom_site_occupancy
_atom_site_symmetry_multiplicity
_atom_site_calc_flag
_atom_site_refinement_flags
_atom_site_disorder_assembly
_atom_site_disorder_group
Yb1 Yb 0.96459(3) 0.89110(3) 0.54713(3) 0.02268(10) Uani 1 1 d . . .
O1 O 0.8554(4) 0.9784(4) 0.6716(4) 0.0332(11) Uani 1 1 d . . .
C1 C 1.0688(5) 0.7568(5) 0.6118(5) 0.0179(12) Uani 1 1 d . . .
C2 C 1.0756(5) 0.7224(5) 0.4952(5) 0.0180(12) Uani 1 1 d . . .
C3 C 0.9613(5) 0.6599(5) 0.4158(5) 0.0167(11) Uani 1 1 d . . .
C4 C 0.8847(5) 0.6551(5) 0.4833(5) 0.0151(11) Uani 1 1 d . . .
C5 C 0.9506(5) 0.7145(5) 0.6041(5) 0.0160(11) Uani 1 1 d . . .
C6 C 0.8976(6) 1.0578(7) 0.7985(6) 0.0365(17) Uani 1 1 d . . .
H6A H 0.9731 1.1185 0.8217 0.044 Uiso 1 1 calc R . .
H6B H 0.9059 1.0114 0.8394 0.044 Uiso 1 1 calc R . .
C7 C 0.8071(7) 1.1174(8) 0.8274(8) 0.054(2) Uani 1 1 d . . .
H7A H 0.8054 1.1413 0.9087 0.065 Uiso 1 1 calc R . .
H7B H 0.8205 1.1893 0.8178 0.065 Uiso 1 1 calc R . .
C8 C 0.6973(8) 1.0203(9) 0.7390(8) 0.056(2) Uani 1 1 d . . .
H8A H 0.6363 1.0548 0.7259 0.068 Uiso 1 1 calc R . .
H8B H 0.6692 0.9619 0.7643 0.068 Uiso 1 1 calc R . .
C9 C 0.7342(7) 0.9622(8) 0.6299(7) 0.044(2) Uani 1 1 d . . .
H9A H 0.6890 0.8756 0.5812 0.053 Uiso 1 1 calc R . .
H9B H 0.7228 1.0016 0.5822 0.053 Uiso 1 1 calc R . .
C11 C 1.1668(5) 0.8218(5) 0.7223(5) 0.0204(12) Uani 1 1 d . . .
C12 C 1.2614(5) 0.7828(6) 0.7309(6) 0.0254(14) Uani 1 1 d . . .
H12 H 1.2673 0.7180 0.6634 0.030 Uiso 1 1 calc R . .
C13 C 1.3473(6) 0.8369(7) 0.8364(6) 0.0353(16) Uani 1 1 d . . .
H13 H 1.4114 0.8089 0.8414 0.042 Uiso 1 1 calc R . .
C14 C 1.3399(6) 0.9322(7) 0.9349(6) 0.0397(18) Uani 1 1 d . . .
H14 H 1.3993 0.9697 1.0072 0.048 Uiso 1 1 calc R . .
C15 C 1.2469(7) 0.9729(7) 0.9287(6) 0.0409(18) Uani 1 1 d . . .
H15 H 1.2416 1.0376 0.9966 0.049 Uiso 1 1 calc R . .
C16 C 1.1600(6) 0.9179(6) 0.8211(6) 0.0279(14) Uani 1 1 d . . .
H16 H 1.0963 0.9466 0.8159 0.033 Uiso 1 1 calc R . .
C21 C 1.1834(5) 0.7389(5) 0.4619(5) 0.0188(12) Uani 1 1 d . . .
C22 C 1.1996(5) 0.6429(6) 0.3689(6) 0.0240(13) Uani 1 1 d . . .
H22 H 1.1400 0.5673 0.3249 0.029 Uiso 1 1 calc R . .
C23 C 1.3019(6) 0.6569(7) 0.3402(7) 0.0339(16) Uani 1 1 d . . .
H23 H 1.3116 0.5905 0.2774 0.041 Uiso 1 1 calc R . .
C24 C 1.3894(6) 0.7657(7) 0.4014(7) 0.0415(19) Uani 1 1 d . . .
H24 H 1.4593 0.7749 0.3816 0.050 Uiso 1 1 calc R . .
C25 C 1.3733(6) 0.8607(7) 0.4920(7) 0.0354(17) Uani 1 1 d . . .
H25 H 1.4330 0.9362 0.5346 0.042 Uiso 1 1 calc R . .
C26 C 1.2723(5) 0.8490(6) 0.5224(6) 0.0244(13) Uani 1 1 d . . .
H26 H 1.2635 0.9163 0.5850 0.029 Uiso 1 1 calc R . .
C30 C 0.9268(5) 0.6019(5) 0.2861(5) 0.0180(12) Uani 1 1 d . . .
C31 C 0.8483(5) 0.4863(6) 0.2160(5) 0.0244(13) Uani 1 1 d . . .
H31 H 0.8157 0.4444 0.2520 0.029 Uiso 1 1 calc R . .
C32 C 0.8167(6) 0.4309(6) 0.0941(6) 0.0319(16) Uani 1 1 d . . .
H32 H 0.7622 0.3523 0.0475 0.038 Uiso 1 1 calc R . .
C33 C 0.8646(6) 0.4902(7) 0.0413(6) 0.0351(17) Uani 1 1 d . . .
H33 H 0.8444 0.4517 -0.0420 0.042 Uiso 1 1 calc R . .
C34 C 0.9412(6) 0.6041(7) 0.1080(6) 0.0328(16) Uani 1 1 d . . .
H34 H 0.9729 0.6452 0.0710 0.039 Uiso 1 1 calc R . .
C35 C 0.9730(5) 0.6606(6) 0.2307(5) 0.0230(13) Uani 1 1 d . . .
H35 H 1.0266 0.7397 0.2764 0.028 Uiso 1 1 calc R . .
C41 C 0.7575(5) 0.5961(5) 0.4351(5) 0.0168(11) Uani 1 1 d . . .
C42 C 0.7022(5) 0.5085(5) 0.4593(5) 0.0244(13) Uani 1 1 d . . .
H42 H 0.7460 0.4880 0.5089 0.029 Uiso 1 1 calc R . .
C43 C 0.5839(6) 0.4513(6) 0.4113(6) 0.0345(17) Uani 1 1 d . . .
H43 H 0.5472 0.3906 0.4263 0.041 Uiso 1 1 calc R . .
C44 C 0.5197(6) 0.4834(7) 0.3412(6) 0.0377(18) Uani 1 1 d . . .
H44 H 0.4387 0.4453 0.3096 0.045 Uiso 1 1 calc R . .
C45 C 0.5718(5) 0.5697(6) 0.3168(6) 0.0297(15) Uani 1 1 d . . .
H45 H 0.5272 0.5903 0.2679 0.036 Uiso 1 1 calc R . .
C46 C 0.6907(5) 0.6265(6) 0.3645(5) 0.0210(13) Uani 1 1 d . . .
H46 H 0.7266 0.6869 0.3486 0.025 Uiso 1 1 calc R . .
C51 C 0.9084(5) 0.7184(5) 0.7029(5) 0.0216(13) Uani 1 1 d . . .
C52 C 0.9657(6) 0.6879(6) 0.7790(6) 0.0319(16) Uani 1 1 d . . .
H52 H 1.0335 0.6675 0.7687 0.038 Uiso 1 1 calc R . .
C53 C 0.9265(8) 0.6867(8) 0.8688(7) 0.046(2) Uani 1 1 d . . .
H53 H 0.9666 0.6639 0.9185 0.055 Uiso 1 1 calc R . .
C54 C 0.8304(8) 0.7178(7) 0.8880(6) 0.049(2) Uani 1 1 d . . .
H54 H 0.8059 0.7202 0.9526 0.059 Uiso 1 1 calc R . .
C55 C 0.7698(6) 0.7455(6) 0.8127(6) 0.0358(17) Uani 1 1 d . . .
H55 H 0.7012 0.7640 0.8234 0.043 Uiso 1 1 calc R . .
C56 C 0.8086(6) 0.7467(5) 0.7205(6) 0.0249(14) Uani 1 1 d . . .
H56 H 0.7666 0.7668 0.6694 0.030 Uiso 1 1 calc R . .
C100 C 1.1285(5) 1.0813(5) 0.6203(5) 0.0187(12) Uani 1 1 d . . .
C101 C 1.2083(6) 1.1296(6) 0.7023(6) 0.0308(15) Uani 1 1 d . . .
C111 C 1.3098(6) 1.1973(6) 0.8056(6) 0.0306(15) Uani 1 1 d . . .
C112 C 1.3212(6) 1.3122(7) 0.8913(6) 0.0392(18) Uani 1 1 d . . .
H112 H 1.2644 1.3478 0.8801 0.047 Uiso 1 1 calc R . .
C113 C 1.4132(7) 1.3763(8) 0.9925(7) 0.052(2) Uani 1 1 d . . .
H113 H 1.4185 1.4544 1.0509 0.062 Uiso 1 1 calc R . .
C114 C 1.4969(7) 1.3269(9) 1.0085(7) 0.055(2) Uani 1 1 d . . .
H114 H 1.5603 1.3707 1.0782 0.066 Uiso 1 1 calc R . .
C115 C 1.4891(8) 1.2137(8) 0.9234(8) 0.067(3) Uani 1 1 d . . .
H115 H 1.5479 1.1802 0.9339 0.080 Uiso 1 1 calc R . .
C116 C 1.3975(8) 1.1500(8) 0.8249(8) 0.058(3) Uani 1 1 d . . .
H116 H 1.3926 1.0716 0.7675 0.069 Uiso 1 1 calc R . .

loop_
_atom_site_aniso_label
_atom_site_aniso_U_11
_atom_site_aniso_U_22
_atom_site_aniso_U_33
_atom_site_aniso_U_23
_atom_site_aniso_U_13
_atom_site_aniso_U_12
Yb1 0.03039(16) 0.01818(14) 0.02768(16) 0.01446(12) 0.01299(11) 0.01286(11)
O1 0.040(3) 0.034(3) 0.042(3) 0.023(2) 0.023(2) 0.024(2)
C1 0.019(3) 0.012(3) 0.020(3) 0.005(2) 0.005(2) 0.008(2)
C2 0.020(3) 0.016(3) 0.020(3) 0.009(2) 0.007(2) 0.009(2)
C3 0.022(3) 0.012(3) 0.015(3) 0.006(2) 0.003(2) 0.005(2)
C4 0.018(3) 0.013(3) 0.015(3) 0.007(2) 0.006(2) 0.005(2)
C5 0.019(3) 0.014(3) 0.016(3) 0.009(2) 0.004(2) 0.003(2)
C6 0.038(4) 0.027(4) 0.037(4) 0.009(3) 0.015(3) 0.012(3)
C7 0.056(5) 0.035(5) 0.066(6) 0.013(4) 0.033(5) 0.020(4)
C8 0.049(5) 0.065(6) 0.059(6) 0.026(5) 0.029(5) 0.029(5)
C9 0.045(5) 0.065(6) 0.043(5) 0.033(4) 0.021(4) 0.036(4)
C11 0.024(3) 0.020(3) 0.020(3) 0.012(3) 0.005(2) 0.009(2)
C12 0.026(3) 0.021(3) 0.022(3) 0.005(3) 0.007(3) 0.008(3)
C13 0.027(4) 0.040(4) 0.032(4) 0.014(3) 0.000(3) 0.013(3)
C14 0.030(4) 0.038(4) 0.028(4) 0.007(3) -0.011(3) 0.004(3)
C15 0.046(4) 0.032(4) 0.021(4) 0.000(3) -0.002(3) 0.010(3)
C16 0.028(3) 0.022(3) 0.023(3) 0.004(3) 0.003(3) 0.007(3)
C21 0.018(3) 0.019(3) 0.022(3) 0.012(3) 0.005(2) 0.008(2)
C22 0.025(3) 0.022(3) 0.027(3) 0.013(3) 0.008(3) 0.009(3)
C23 0.030(4) 0.039(4) 0.040(4) 0.020(4) 0.018(3) 0.018(3)
C24 0.027(4) 0.048(5) 0.060(5) 0.029(4) 0.025(4) 0.019(4)
C25 0.022(3) 0.034(4) 0.055(5) 0.026(4) 0.013(3) 0.007(3)
C26 0.020(3) 0.024(3) 0.029(3) 0.013(3) 0.007(3) 0.008(3)
C30 0.018(3) 0.018(3) 0.018(3) 0.007(2) 0.005(2) 0.010(2)
C31 0.022(3) 0.025(3) 0.022(3) 0.007(3) 0.007(3) 0.009(3)
C32 0.026(3) 0.033(4) 0.021(3) 0.000(3) 0.001(3) 0.015(3)
C33 0.034(4) 0.054(5) 0.017(3) 0.012(3) 0.009(3) 0.025(4)
C34 0.044(4) 0.045(4) 0.024(3) 0.023(3) 0.015(3) 0.023(4)
C35 0.025(3) 0.027(3) 0.023(3) 0.013(3) 0.010(3) 0.014(3)
C41 0.018(3) 0.014(3) 0.012(3) 0.002(2) 0.006(2) 0.003(2)
C42 0.029(3) 0.015(3) 0.023(3) 0.004(3) 0.012(3) 0.006(3)
C43 0.035(4) 0.018(3) 0.034(4) 0.001(3) 0.018(3) -0.003(3)
C44 0.013(3) 0.036(4) 0.035(4) 0.000(3) 0.002(3) -0.003(3)
C45 0.022(3) 0.029(4) 0.027(3) 0.005(3) 0.003(3) 0.009(3)
C46 0.021(3) 0.023(3) 0.018(3) 0.008(3) 0.005(2) 0.007(3)
C51 0.027(3) 0.009(3) 0.014(3) 0.001(2) -0.001(2) -0.002(2)
C52 0.035(4) 0.029(4) 0.022(3) 0.010(3) 0.004(3) 0.001(3)
C53 0.059(5) 0.050(5) 0.029(4) 0.026(4) 0.009(4) 0.007(4)
C54 0.070(6) 0.043(5) 0.018(4) 0.012(3) 0.014(4) -0.007(4)
C55 0.038(4) 0.022(4) 0.027(4) -0.001(3) 0.015(3) -0.004(3)
C56 0.035(4) 0.012(3) 0.024(3) 0.004(3) 0.014(3) 0.006(3)
C100 0.018(3) 0.009(3) 0.021(3) 0.005(2) -0.003(2) 0.003(2)
C101 0.039(4) 0.022(3) 0.039(4) 0.020(3) 0.016(3) 0.012(3)
C111 0.028(4) 0.027(4) 0.032(4) 0.014(3) 0.005(3) 0.005(3)
C112 0.037(4) 0.042(4) 0.025(4) 0.006(3) 0.007(3) 0.016(3)
C113 0.038(4) 0.052(5) 0.033(4) -0.002(4) 0.003(4) 0.012(4)
C114 0.037(5) 0.061(6) 0.036(5) 0.007(4) -0.010(4) 0.012(4)
C115 0.048(5) 0.046(5) 0.063(6) 0.005(5) -0.027(5) 0.019(4)
C116 0.058(6) 0.037(5) 0.055(6) 0.011(4) -0.007(4) 0.020(4)

loop_
_geom_bond_atom_site_label_1
_geom_bond_atom_site_label_2
_geom_bond_distance
_geom_bond_site_symmetry_2
_geom_bond_publ_flag
Yb1 O1 2.371(5) . ?
Yb1 C100 2.522(6) . ?
Yb1 C100 2.542(6) 2_776 ?
Yb1 C4 2.713(6) . ?
Yb1 C5 2.720(5) . ?
Yb1 C3 2.729(6) . ?
Yb1 C1 2.729(6) . ?
Yb1 C2 2.740(6) . ?
Yb1 Yb1 3.6060(10) 2_776 ?
O1 C9 1.452(9) . ?
O1 C6 1.457(9) . ?
C1 C5 1.428(8) . ?
C1 C2 1.435(8) . ?
C1 C11 1.491(8) . ?
C2 C3 1.430(8) . ?
C2 C21 1.485(8) . ?
C3 C4 1.427(8) . ?
C3 C30 1.480(8) . ?
C4 C5 1.428(8) . ?
C4 C41 1.489(8) . ?
C5 C51 1.480(8) . ?
C6 C7 1.508(10) . ?
C7 C8 1.505(12) . ?
C8 C9 1.512(11) . ?
C11 C12 1.385(8) . ?
C11 C16 1.390(9) . ?
C12 C13 1.381(9) . ?
C13 C14 1.385(11) . ?
C14 C15 1.375(11) . ?
C15 C16 1.405(9) . ?
C21 C26 1.396(8) . ?
C21 C22 1.402(9) . ?
C22 C23 1.389(9) . ?
C23 C24 1.377(11) . ?
C24 C25 1.376(11) . ?
C25 C26 1.383(9) . ?
C30 C31 1.390(8) . ?
C30 C35 1.390(8) . ?
C31 C32 1.391(9) . ?
C32 C33 1.373(10) . ?
C33 C34 1.365(10) . ?
C34 C35 1.398(9) . ?
C41 C46 1.393(8) . ?
C41 C42 1.403(8) . ?
C42 C43 1.390(9) . ?
C43 C44 1.386(11) . ?
C44 C45 1.376(10) . ?
C45 C46 1.395(9) . ?
C51 C52 1.390(9) . ?
C51 C56 1.396(9) . ?
C52 C53 1.371(10) . ?
C53 C54 1.370(12) . ?
C54 C55 1.374(12) . ?
C55 C56 1.398(9) . ?
C100 C101 1.156(9) . ?
C100 Yb1 2.542(6) 2_776 ?
C101 C111 1.460(10) . ?
C111 C112 1.385(10) . ?
C111 C116 1.402(11) . ?
C112 C113 1.378(10) . ?
C113 C114 1.371(12) . ?
C114 C115 1.378(12) . ?
C115 C116 1.357(11) . ?
